data_2223164
loop_
_publ_author_name
'Bader, Mamoun M.'

_publ_section_title
;
 2,5-Bis(5-bromo-2-thienyl)thiophene
;
_journal_coeditor_code NG2619
_journal_issue 9
_journal_name_full 'Acta Crystallographica Section E'
_journal_page_first o2119
_journal_paper_doi 10.1107/S1600536809030864
_journal_volume 65
_journal_year 2009
_chemical_formula_iupac 'C12 H6 Br2 S3'
_chemical_formula_moiety 'C12 H6 Br2 S3'
_chemical_formula_sum 'C12 H6 Br2 S3'
_chemical_formula_weight 406.17
_chemical_name_common 3157
_chemical_name_systematic
;
2,5-Bis(5-bromo-2-thienyl)thiophene
;
_space_group_IT_number 27
_symmetry_cell_setting orthorhombic
_symmetry_space_group_name_Hall 'P 2 -2c'
_symmetry_space_group_name_H-M 'P c c 2'
_atom_sites_solution_hydrogens geom
_atom_sites_solution_primary direct
_atom_sites_solution_secondary difmap
_audit_creation_method SHELXL-97
_cell_angle_alpha 90.00
_cell_angle_beta 90.00
_cell_angle_gamma 90.00
_cell_formula_units_Z 4
_cell_length_a 7.6216(16)
_cell_length_b 30.003(6)
_cell_length_c 5.8841(13)
_cell_measurement_reflns_used 903
_cell_measurement_temperature 173(2)
_cell_measurement_theta_max 27.463
_cell_measurement_theta_min 2.671
_cell_volume 1345.5(5)
_computing_cell_refinement 'SAINT (Bruker, 2001)'
_computing_data_collection 'SMART (Bruker, 2001)'
_computing_data_reduction 'SAINT (Bruker, 2001)'
_computing_molecular_graphics 'SHELXTL (Sheldrick, 2008b)'
_computing_publication_material 'SHELXTL (Sheldrick, 2008b)'
_computing_structure_refinement 'SHELXL97 (Sheldrick, 2008b)'
_computing_structure_solution 'SHELXS97 (Sheldrick, 2008b)'
_diffrn_ambient_temperature 173(2)
_diffrn_measured_fraction_theta_full 0.994
_diffrn_measured_fraction_theta_max 0.994
_diffrn_measurement_device_type 'Siemens SMART Platform CCD'
_diffrn_measurement_method \w
_diffrn_radiation_monochromator graphite
_diffrn_radiation_source 'fine-focus sealed tube'
_diffrn_radiation_type MoK\a
_diffrn_radiation_wavelength 0.71073
_diffrn_reflns_av_R_equivalents 0.0345
_diffrn_reflns_av_sigmaI/netI 0.0368
_diffrn_reflns_limit_h_max 9
_diffrn_reflns_limit_h_min -9
_diffrn_reflns_limit_k_max 38
_diffrn_reflns_limit_k_min -38
_diffrn_reflns_limit_l_max 7
_diffrn_reflns_limit_l_min -7
_diffrn_reflns_number 9565
_diffrn_reflns_theta_full 27.52
_diffrn_reflns_theta_max 27.52
_diffrn_reflns_theta_min 2.67
_exptl_absorpt_coefficient_mu 6.462
_exptl_absorpt_correction_T_max 0.5242
_exptl_absorpt_correction_T_min 0.1844
_exptl_absorpt_correction_type multi-scan
_exptl_absorpt_process_details '(SADABS; Sheldrick, 2008a)'
_exptl_crystal_colour 'pale yellow'
_exptl_crystal_density_diffrn 2.005
_exptl_crystal_density_method 'not measured'
_exptl_crystal_description plate
_exptl_crystal_F_000 784
_exptl_crystal_size_max 0.37
_exptl_crystal_size_mid 0.24
_exptl_crystal_size_min 0.10
_refine_diff_density_max 1.237
_refine_diff_density_min -0.619
_refine_ls_abs_structure_details 'Flack (1983), 1341 Friedel pairs'
_refine_ls_abs_structure_Flack 0.00(7)
_refine_ls_extinction_method none
_refine_ls_goodness_of_fit_ref 1.250
_refine_ls_hydrogen_treatment constr
_refine_ls_matrix_type full
_refine_ls_number_parameters 155
_refine_ls_number_reflns 3045
_refine_ls_number_restraints 1
_refine_ls_restrained_S_all 1.249
_refine_ls_R_factor_all 0.0584
_refine_ls_R_factor_gt 0.0528
_refine_ls_shift/su_max 0.001
_refine_ls_shift/su_mean 0.000
_refine_ls_structure_factor_coef Fsqd
_refine_ls_weighting_details 'calc w=1/[\s^2^(Fo^2^)+(0.0403P)^2^+2.9087P] where P=(Fo^2^+2Fc^2^)/3'
_refine_ls_weighting_scheme calc
_refine_ls_wR_factor_gt 0.1121
_refine_ls_wR_factor_ref 0.1139
_reflns_number_gt 2818
_reflns_number_total 3045
_reflns_threshold_expression I>2\s(I)
_cod_data_source_file ng2619.cif
_cod_data_source_block I
_cod_database_code 2223164
_cod_database_fobs_code 2223164

loop_
_symmetry_equiv_pos_as_xyz
'x, y, z'
'-x, -y, z'
'x, -y, z+1/2'
'-x, y, z+1/2'

loop_
_atom_site_type_symbol
_atom_site_label
_atom_site_fract_x
_atom_site_fract_y
_atom_site_fract_z
_atom_site_U_iso_or_equiv
_atom_site_adp_type
_atom_site_calc_flag
_atom_site_refinement_flags
_atom_site_occupancy
_atom_site_disorder_assembly
_atom_site_disorder_group
Br Br1 0.69877(9) 0.96042(2) 1.02236(11) 0.0374(2) Uani d . 1 . .
Br Br2 0.71126(13) 0.54014(2) 0.07093(13) 0.0532(3) Uani d . 1 . .
S S1 0.6713(2) 0.86007(5) 0.9031(3) 0.0271(3) Uani d . 1 . .
S S2 0.81817(19) 0.76622(5) 0.3646(3) 0.0232(3) Uani d . 1 . .
S S3 0.6749(2) 0.62433(5) 0.3757(3) 0.0279(3) Uani d . 1 . .
C C1 0.7418(8) 0.9124(2) 0.8288(11) 0.0253(13) Uani d . 1 . .
C C2 0.8278(8) 0.9124(2) 0.6263(12) 0.0287(14) Uani d . 1 . .
H H2 0.8761 0.9384 0.5584 0.034 Uiso calc R 1 . .
C C3 0.8376(7) 0.86976(19) 0.5284(11) 0.0238(12) Uani d . 1 . .
H H3 0.8933 0.8642 0.3868 0.029 Uiso calc R 1 . .
C C4 0.7597(7) 0.8370(2) 0.6553(10) 0.0215(12) Uani d . 1 . .
C C5 0.7360(7) 0.7908(2) 0.6122(10) 0.0172(12) Uani d . 1 . .
C C6 0.6539(7) 0.75937(18) 0.7416(10) 0.0197(12) Uani d . 1 . .
H H6 0.6009 0.7660 0.8838 0.024 Uiso calc R 1 . .
C C7 0.6546(7) 0.71661(19) 0.6471(10) 0.0201(12) Uani d . 1 . .
H H7 0.6016 0.6916 0.7182 0.024 Uiso calc R 1 . .
C C8 0.7397(8) 0.71439(19) 0.4407(12) 0.0190(12) Uani d . 1 . .
C C9 0.7621(7) 0.67576(19) 0.2972(10) 0.0175(11) Uani d . 1 . .
C C10 0.8467(8) 0.6726(2) 0.0932(10) 0.0233(12) Uani d . 1 . .
H H10 0.9036 0.6972 0.0231 0.028 Uiso calc R 1 . .
C C11 0.8421(8) 0.62914(19) -0.0055(11) 0.0249(12) Uani d . 1 . .
H H11 0.8927 0.6216 -0.1479 0.030 Uiso calc R 1 . .
C C12 0.7553(9) 0.5999(2) 0.1323(12) 0.0269(13) Uani d . 1 . .

loop_
_atom_site_aniso_label
_atom_site_aniso_U_11
_atom_site_aniso_U_22
_atom_site_aniso_U_33
_atom_site_aniso_U_12
_atom_site_aniso_U_13
_atom_site_aniso_U_23
Br1 0.0447(4) 0.0317(4) 0.0359(4) 0.0053(3) 0.0051(4) -0.0089(3)
Br2 0.0814(7) 0.0272(4) 0.0512(7) -0.0077(4) 0.0045(5) -0.0099(4)
S1 0.0315(8) 0.0282(7) 0.0217(8) -0.0025(6) 0.0079(6) -0.0021(6)
S2 0.0252(7) 0.0259(7) 0.0185(7) -0.0031(6) 0.0045(6) 0.0006(6)
S3 0.0338(8) 0.0234(7) 0.0263(8) -0.0046(6) 0.0066(7) 0.0012(7)
C1 0.028(3) 0.025(3) 0.023(3) 0.002(2) -0.005(3) -0.003(3)
C2 0.023(3) 0.029(3) 0.035(3) -0.002(2) -0.003(3) 0.009(3)
C3 0.026(3) 0.024(3) 0.021(3) 0.000(2) 0.006(3) 0.004(3)
C4 0.018(3) 0.030(3) 0.017(3) 0.003(2) 0.000(2) 0.000(2)
C5 0.012(3) 0.026(3) 0.013(3) -0.001(2) -0.003(2) -0.004(2)
C6 0.019(3) 0.023(3) 0.017(3) -0.001(2) -0.001(2) 0.001(2)
C7 0.012(3) 0.026(3) 0.022(3) 0.000(2) -0.001(2) 0.005(2)
C8 0.014(2) 0.017(3) 0.026(3) -0.002(2) 0.004(2) 0.010(2)
C9 0.016(3) 0.015(3) 0.021(3) 0.002(2) -0.001(2) 0.000(2)
C10 0.020(3) 0.029(3) 0.021(3) 0.002(2) -0.001(2) 0.003(2)
C11 0.028(3) 0.023(3) 0.024(3) 0.005(2) 0.004(3) -0.006(2)
C12 0.035(3) 0.022(3) 0.024(3) -0.004(3) 0.000(3) -0.006(3)

loop_
_atom_type_symbol
_atom_type_description
_atom_type_scat_dispersion_real
_atom_type_scat_dispersion_imag
_atom_type_scat_source
C C 0.0033 0.0016 'International Tables Vol C Tables 4.2.6.8 and 6.1.1.4'
H H 0.0000 0.0000 'International Tables Vol C Tables 4.2.6.8 and 6.1.1.4'
S S 0.1246 0.1234 'International Tables Vol C Tables 4.2.6.8 and 6.1.1.4'
Br Br -0.2901 2.4595 'International Tables Vol C Tables 4.2.6.8 and 6.1.1.4'

loop_
_geom_angle_atom_site_label_1
_geom_angle_atom_site_label_2
_geom_angle_atom_site_label_3
_geom_angle_site_symmetry_1
_geom_angle_site_symmetry_3
_geom_angle
_geom_angle_publ_flag
C1 S1 C4 . . 91.7(3) ?
C8 S2 C5 . . 92.3(3) ?
C12 S3 C9 . . 91.2(3) ?
C2 C1 S1 . . 111.9(5) ?
C2 C1 Br1 . . 128.4(5) ?
S1 C1 Br1 . . 119.8(4) ?
C1 C2 C3 . . 112.7(6) ?
C1 C2 H2 . . 123.6 ?
C3 C2 H2 . . 123.6 ?
C4 C3 C2 . . 114.0(6) ?
C4 C3 H3 . . 123.0 ?
C2 C3 H3 . . 123.0 ?
C3 C4 C5 . . 131.2(5) ?
C3 C4 S1 . . 109.7(5) ?
C5 C4 S1 . . 119.1(4) ?
C6 C5 C4 . . 129.3(5) ?
C6 C5 S2 . . 109.7(4) ?
C4 C5 S2 . . 121.0(4) ?
C5 C6 C7 . . 114.3(5) ?
C5 C6 H6 . . 122.9 ?
C7 C6 H6 . . 122.9 ?
C8 C7 C6 . . 113.4(5) ?
C8 C7 H7 . . 123.3 ?
C6 C7 H7 . . 123.3 ?
C7 C8 C9 . . 127.6(5) ?
C7 C8 S2 . . 110.4(5) ?
C9 C8 S2 . . 122.1(5) ?
C10 C9 C8 . . 128.7(5) ?
C10 C9 S3 . . 110.6(4) ?
C8 C9 S3 . . 120.7(4) ?
C9 C10 C11 . . 114.2(6) ?
C9 C10 H10 . . 122.9 ?
C11 C10 H10 . . 122.9 ?
C12 C11 C10 . . 110.9(5) ?
C12 C11 H11 . . 124.5 ?
C10 C11 H11 . . 124.5 ?
C11 C12 S3 . . 113.0(5) ?
C11 C12 Br2 . . 126.3(5) ?
S3 C12 Br2 . . 120.6(4) ?

loop_
_geom_bond_atom_site_label_1
_geom_bond_atom_site_label_2
_geom_bond_site_symmetry_2
_geom_bond_distance
_geom_bond_publ_flag
Br1 C1 . 1.864(6) ?
Br2 C12 . 1.858(6) ?
S1 C1 . 1.717(7) ?
S1 C4 . 1.749(6) ?
S2 C8 . 1.725(6) ?
S2 C5 . 1.750(6) ?
S3 C12 . 1.722(7) ?
S3 C9 . 1.742(6) ?
C1 C2 . 1.360(10) ?
C2 C3 . 1.404(9) ?
C2 H2 . 0.9500 ?
C3 C4 . 1.370(8) ?
C3 H3 . 0.9500 ?
C4 C5 . 1.419(8) ?
C5 C6 . 1.365(8) ?
C6 C7 . 1.398(8) ?
C6 H6 . 0.9500 ?
C7 C8 . 1.379(9) ?
C7 H7 . 0.9500 ?
C8 C9 . 1.444(8) ?
C9 C10 . 1.366(8) ?
C10 C11 . 1.428(8) ?
C10 H10 . 0.9500 ?
C11 C12 . 1.367(9) ?
C11 H11 . 0.9500 ?

loop_
_geom_torsion_atom_site_label_1
_geom_torsion_atom_site_label_2
_geom_torsion_atom_site_label_3
_geom_torsion_atom_site_label_4
_geom_torsion_site_symmetry_1
_geom_torsion_site_symmetry_2
_geom_torsion_site_symmetry_3
_geom_torsion_site_symmetry_4
_geom_torsion
_geom_torsion_publ_flag
C4 S1 C1 C2 . . . . 0.0(5) ?
C4 S1 C1 Br1 . . . . -179.1(4) ?
S1 C1 C2 C3 . . . . 0.1(7) ?
Br1 C1 C2 C3 . . . . 179.1(5) ?
C1 C2 C3 C4 . . . . -0.2(8) ?
C2 C3 C4 C5 . . . . 177.2(6) ?
C2 C3 C4 S1 . . . . 0.2(7) ?
C1 S1 C4 C3 . . . . -0.1(5) ?
C1 S1 C4 C5 . . . . -177.6(5) ?
C3 C4 C5 C6 . . . . -178.4(7) ?
S1 C4 C5 C6 . . . . -1.6(9) ?
C3 C4 C5 S2 . . . . 2.0(9) ?
S1 C4 C5 S2 . . . . 178.8(3) ?
C8 S2 C5 C6 . . . . 0.2(5) ?
C8 S2 C5 C4 . . . . 179.8(5) ?
C4 C5 C6 C7 . . . . -180.0(5) ?
S2 C5 C6 C7 . . . . -0.4(7) ?
C5 C6 C7 C8 . . . . 0.4(7) ?
C6 C7 C8 C9 . . . . -179.1(6) ?
C6 C7 C8 S2 . . . . -0.3(6) ?
C5 S2 C8 C7 . . . . 0.0(5) ?
C5 S2 C8 C9 . . . . 179.0(5) ?
C7 C8 C9 C10 . . . . -179.5(6) ?
S2 C8 C9 C10 . . . . 1.8(9) ?
C7 C8 C9 S3 . . . . 0.8(9) ?
S2 C8 C9 S3 . . . . -178.0(3) ?
C12 S3 C9 C10 . . . . 0.2(5) ?
C12 S3 C9 C8 . . . . 180.0(5) ?
C8 C9 C10 C11 . . . . -179.2(6) ?
S3 C9 C10 C11 . . . . 0.6(7) ?
C9 C10 C11 C12 . . . . -1.3(8) ?
C10 C11 C12 S3 . . . . 1.4(7) ?
C10 C11 C12 Br2 . . . . 178.2(5) ?
C9 S3 C12 C11 . . . . -1.0(5) ?
C9 S3 C12 Br2 . . . . -177.9(4) ?

loop_
_cod_related_entry_id
_cod_related_entry_database
_cod_related_entry_code
1 ChemSpider 153876
